data_2223012
loop_
_publ_author_name
'Ng, Seik Weng'

_publ_section_title
;
 (<i>E</i>)-2,4-Dihydroxybenzaldehyde
 4-ethylthiosemicarbazone--4,4'-bipyridine--water (4/7/2)
;
_journal_coeditor_code CI2864
_journal_issue 9
_journal_name_full 'Acta Crystallographica Section E'
_journal_page_first o2129
_journal_paper_doi 10.1107/S1600536809030852
_journal_volume 65
_journal_year 2009
_chemical_formula_iupac '7(C10 H8 N2), 4(C10 H13 N3 O2 S), 2(H2 O)'
_chemical_formula_moiety '7C10 H8 N2, 4C10 H13 N3 O2 S, 2H2 O'
_chemical_formula_sum 'C110 H112 N26 O10 S4'
_chemical_formula_weight 2086.50
_chemical_name_systematic
;
(<i>E</i>)-2,4-Dihydroxybenzaldehyde 4-ethylthiosemicarbazone--
4,4'-bipyridine--water (4/7/2)
;
_space_group_IT_number 2
_symmetry_cell_setting triclinic
_symmetry_space_group_name_Hall '-P 1'
_symmetry_space_group_name_H-M 'P -1'
_atom_sites_solution_hydrogens geom
_atom_sites_solution_primary direct
_atom_sites_solution_secondary difmap
_audit_creation_method SHELXL-97
_cell_angle_alpha 74.639(2)
_cell_angle_beta 86.561(2)
_cell_angle_gamma 70.2520(10)
_cell_formula_units_Z 1
_cell_length_a 11.7683(3)
_cell_length_b 15.2531(4)
_cell_length_c 16.0612(4)
_cell_measurement_reflns_used 3358
_cell_measurement_temperature 153(2)
_cell_measurement_theta_max 26.0
_cell_measurement_theta_min 2.6
_cell_volume 2615.16(12)
_computing_cell_refinement 'SAINT (Bruker, 2008)'
_computing_data_collection 'APEX2 (Bruker, 2008)'
_computing_data_reduction 'SAINT (Bruker, 2008)'
_computing_molecular_graphics 'X-SEED (Barbour, 2001)'
_computing_publication_material 'publCIF (Westrip, 2009)'
_computing_structure_refinement 'SHELXL97 (Sheldrick, 2008)'
_computing_structure_solution 'SHELXS97 (Sheldrick, 2008)'
_diffrn_ambient_temperature 153(2)
_diffrn_measured_fraction_theta_full 0.977
_diffrn_measured_fraction_theta_max 0.977
_diffrn_measurement_device_type 'Bruker SMART APEX'
_diffrn_measurement_method \w
_diffrn_radiation_monochromator graphite
_diffrn_radiation_source 'fine-focus sealed tube'
_diffrn_radiation_type MoK\a
_diffrn_radiation_wavelength 0.71073
_diffrn_reflns_av_R_equivalents 0.0338
_diffrn_reflns_av_sigmaI/netI 0.0668
_diffrn_reflns_limit_h_max 15
_diffrn_reflns_limit_h_min -14
_diffrn_reflns_limit_k_max 19
_diffrn_reflns_limit_k_min -19
_diffrn_reflns_limit_l_max 20
_diffrn_reflns_limit_l_min -20
_diffrn_reflns_number 18419
_diffrn_reflns_theta_full 26.00
_diffrn_reflns_theta_max 26.00
_diffrn_reflns_theta_min 1.32
_diffrn_standards_decay_% 0
_diffrn_standards_interval_count 0
_diffrn_standards_interval_time 0
_diffrn_standards_number 0
_exptl_absorpt_coefficient_mu 0.164
_exptl_absorpt_correction_T_max 0.9918
_exptl_absorpt_correction_T_min 0.9679
_exptl_absorpt_correction_type multi-scan
_exptl_absorpt_process_details '(SADABS; Sheldrick, 1996)'
_exptl_crystal_colour Yellow
_exptl_crystal_density_diffrn 1.325
_exptl_crystal_density_method 'not measured'
_exptl_crystal_description Plate
_exptl_crystal_F_000 1098
_exptl_crystal_size_max 0.20
_exptl_crystal_size_mid 0.20
_exptl_crystal_size_min 0.05
_refine_diff_density_max 0.662
_refine_diff_density_min -0.557
_refine_ls_extinction_method none
_refine_ls_goodness_of_fit_ref 1.022
_refine_ls_hydrogen_treatment mixed
_refine_ls_matrix_type full
_refine_ls_number_parameters 686
_refine_ls_number_reflns 10042
_refine_ls_number_restraints 170
_refine_ls_restrained_S_all 1.036
_refine_ls_R_factor_all 0.1026
_refine_ls_R_factor_gt 0.0612
_refine_ls_shift/su_max 0.001
_refine_ls_shift/su_mean 0.001
_refine_ls_structure_factor_coef Fsqd
_refine_ls_weighting_details 'calc w=1/[\s^2^(Fo^2^)+(0.0783P)^2^+2.0276P] where P=(Fo^2^+2Fc^2^)/3'
_refine_ls_weighting_scheme calc
_refine_ls_wR_factor_gt 0.1531
_refine_ls_wR_factor_ref 0.1792
_reflns_number_gt 6419
_reflns_number_total 10042
_reflns_threshold_expression I>2\s(I)
_cod_data_source_file ci2864.cif
_cod_data_source_block I
_cod_depositor_comments
;
The following automatic conversions were performed:
'_symmetry_cell_setting' value 'Triclinic' changed to 'triclinic'
according to '/home/saulius/struct/CIF-dictionaries/cif_core.dic'
dictionary named 'cif_core.dic' version 2.4.1 from 2010-06-29.

Automatic conversion script
Id: cif_fix_enum 1527 2010-12-29 10:47:43Z saulius 

The following automatic conversions were performed:

'_symmetry_cell_setting' value 'Triclinic' changed to 'triclinic'
according to /home/saulius/struct/CIF-dictionaries/cif_core.dic
dictionary named 'cif_core.dic' version 2.4.1 from 2010-06-29.

Automatic conversion script
Id: cif_fix_values 1715 2011-07-08 13:25:40Z adriana 
;
_cod_original_cell_volume 2615.20(10)
_cod_database_code 2223012
_cod_database_fobs_code 2223012

loop_
_symmetry_equiv_pos_as_xyz
'x, y, z'
'-x, -y, -z'

loop_
_atom_site_type_symbol
_atom_site_label
_atom_site_fract_x
_atom_site_fract_y
_atom_site_fract_z
_atom_site_U_iso_or_equiv
_atom_site_adp_type
_atom_site_calc_flag
_atom_site_refinement_flags
_atom_site_occupancy
_atom_site_disorder_assembly
_atom_site_disorder_group
S S1 0.25549(8) 0.84394(7) 0.73613(5) 0.0403(2) Uani d . 1 . .
S S2 0.65813(8) 0.93784(8) 1.26910(7) 0.0511(3) Uani d . 1 . .
O O1 0.3505(2) 0.66350(18) 0.35305(17) 0.0458(6) Uani d D 1 . .
H H1O 0.388(4) 0.645(3) 0.311(2) 0.081(15) Uiso d D 1 . .
O O2 -0.0039(2) 0.74630(19) 0.17564(17) 0.0470(6) Uani d D 1 . .
H H2O 0.045(3) 0.721(3) 0.141(2) 0.058(12) Uiso d D 1 . .
O O3 0.9220(2) 0.67293(17) 0.94434(15) 0.0396(6) Uani d D 1 . .
H H3O 0.966(4) 0.644(3) 0.910(3) 0.100(18) Uiso d D 1 . .
O O4 0.6292(2) 0.70169(17) 0.73457(14) 0.0386(5) Uani d D 1 . .
H H4O 0.693(2) 0.679(3) 0.710(2) 0.066(13) Uiso d D 1 . .
O O1w 0.4655(3) 0.7058(3) 0.6093(2) 0.0781(10) Uani d DU 1 . .
H H1w1 0.500(4) 0.716(3) 0.648(2) 0.078(16) Uiso d D 1 . .
H H1w2 0.509(5) 0.696(5) 0.567(3) 0.15(3) Uiso d D 1 . .
N N1 0.0466(2) 0.8843(2) 0.65301(18) 0.0353(6) Uani d D 1 . .
H H1N 0.008(3) 0.877(3) 0.6112(16) 0.049(11) Uiso d D 1 . .
N N2 0.2186(2) 0.7963(2) 0.59750(18) 0.0352(6) Uani d D 1 . .
H H2N 0.2980(10) 0.771(2) 0.602(2) 0.049(11) Uiso d D 1 . .
N N3 0.1528(2) 0.79739(19) 0.52915(17) 0.0349(6) Uani d . 1 . .
N N4 0.4992(2) 0.91841(19) 1.17051(18) 0.0343(6) Uani d D 1 . .
H H4N 0.484(3) 0.904(3) 1.1236(14) 0.049(11) Uiso d D 1 . .
N N5 0.6981(2) 0.8472(2) 1.14649(18) 0.0381(7) Uani d D 1 . .
H H5N 0.7738(13) 0.839(2) 1.158(2) 0.042(10) Uiso d D 1 . .
N N6 0.6625(2) 0.82602(19) 1.07669(16) 0.0328(6) Uani d . 1 . .
C C1 -0.0538(3) 0.8798(3) 0.7937(2) 0.0504(10) Uani d . 1 . .
H H1A -0.0972 0.9212 0.8308 0.076 Uiso calc R 1 . .
H H1B 0.0196 0.8315 0.8244 0.076 Uiso calc R 1 . .
H H1C -0.1057 0.8472 0.7791 0.076 Uiso calc R 1 . .
C C2 -0.0201(3) 0.9405(2) 0.7120(2) 0.0417(8) Uani d . 1 . .
H H2A -0.0947 0.9895 0.6818 0.050 Uiso calc R 1 . .
H H2B 0.0297 0.9751 0.7275 0.050 Uiso calc R 1 . .
C C3 0.1660(3) 0.8421(2) 0.6589(2) 0.0313(7) Uani d . 1 . .
C C4 0.2164(3) 0.7593(2) 0.4716(2) 0.0343(7) Uani d . 1 . .
H H4 0.3018 0.7335 0.4791 0.041 Uiso calc R 1 . .
C C5 0.1601(3) 0.7548(2) 0.3954(2) 0.0335(7) Uani d . 1 . .
C C6 0.2295(3) 0.7075(2) 0.3359(2) 0.0362(8) Uani d . 1 . .
C C7 0.1760(3) 0.7045(2) 0.2625(2) 0.0372(8) Uani d . 1 . .
H H7 0.2243 0.6724 0.2228 0.045 Uiso calc R 1 . .
C C8 0.0531(3) 0.7478(2) 0.2469(2) 0.0369(8) Uani d . 1 . .
C C9 -0.0184(3) 0.7960(2) 0.3044(2) 0.0382(8) Uani d . 1 . .
H H9 -0.1030 0.8264 0.2938 0.046 Uiso calc R 1 . .
C C10 0.0360(3) 0.7987(2) 0.3766(2) 0.0371(8) Uani d . 1 . .
H H10 -0.0128 0.8318 0.4155 0.045 Uiso calc R 1 . .
C C11 0.3731(3) 0.9035(3) 1.2993(2) 0.0487(9) Uani d . 1 . .
H H11A 0.3046 0.9408 1.3274 0.073 Uiso calc R 1 . .
H H11B 0.4448 0.8770 1.3379 0.073 Uiso calc R 1 . .
H H11C 0.3542 0.8507 1.2862 0.073 Uiso calc R 1 . .
C C12 0.3977(3) 0.9690(2) 1.2159(2) 0.0384(8) Uani d . 1 . .
H H12A 0.3245 0.9965 1.1775 0.046 Uiso calc R 1 . .
H H12B 0.4147 1.0232 1.2294 0.046 Uiso calc R 1 . .
C C13 0.6134(3) 0.9001(2) 1.1925(2) 0.0345(7) Uani d . 1 . .
C C14 0.7464(3) 0.7858(2) 1.0308(2) 0.0318(7) Uani d . 1 . .
H H14 0.8286 0.7707 1.0467 0.038 Uiso calc R 1 . .
C C15 0.7159(3) 0.7632(2) 0.95436(19) 0.0287(7) Uani d . 1 . .
C C16 0.8071(3) 0.7075(2) 0.91068(19) 0.0291(7) Uani d . 1 . .
C C17 0.7786(3) 0.6880(2) 0.83663(18) 0.0302(7) Uani d . 1 . .
H H17 0.8408 0.6517 0.8065 0.036 Uiso calc R 1 . .
C C18 0.6599(3) 0.7210(2) 0.80616(18) 0.0304(7) Uani d . 1 . .
C C19 0.5682(3) 0.7757(2) 0.8492(2) 0.0338(7) Uani d . 1 . .
H H19 0.4867 0.7987 0.8284 0.041 Uiso calc R 1 . .
C C20 0.5975(3) 0.7958(2) 0.9220(2) 0.0322(7) Uani d . 1 . .
H H20 0.5349 0.8331 0.9512 0.039 Uiso calc R 1 . .
N N7 0.1690(5) 0.6506(5) 0.0762(5) 0.0436(9) Uani d PG 0.50 A 1
C C21 0.1857(6) 0.7027(3) -0.0060(5) 0.0282(14) Uani d PGU 0.50 A 1
H H21 0.1437 0.7702 -0.0244 0.034 Uiso calc PR 0.50 A 1
C C22 0.2638(7) 0.6562(5) -0.0613(4) 0.0268(14) Uani d PGU 0.50 A 1
H H22 0.2752 0.6919 -0.1175 0.032 Uiso calc PR 0.50 A 1
C C23 0.3253(5) 0.5576(5) -0.0344(3) 0.0342(9) Uani d PGDU 0.50 A 1
C C24 0.3086(4) 0.5054(4) 0.0478(3) 0.0374(15) Uani d PGU 0.50 A 1
H H24 0.3506 0.4380 0.0662 0.045 Uiso calc PR 0.50 A 1
C C25 0.2304(5) 0.5519(4) 0.1031(3) 0.0419(15) Uani d PGU 0.50 A 1
H H25 0.2190 0.5163 0.1592 0.050 Uiso calc PR 0.50 A 1
N N8 0.5283(5) 0.4168(4) -0.2247(4) 0.0456(8) Uani d PG 0.50 A 1
C C26 0.4775(4) 0.5168(4) -0.2494(3) 0.0412(15) Uani d PGU 0.50 A 1
H H26 0.4897 0.5517 -0.3057 0.049 Uiso calc PR 0.50 A 1
C C27 0.4088(4) 0.5656(3) -0.1919(3) 0.0361(13) Uani d PGU 0.50 A 1
H H27 0.3741 0.6340 -0.2088 0.043 Uiso calc PR 0.50 A 1
C C28 0.3910(5) 0.5145(5) -0.1095(3) 0.0316(9) Uani d PGDU 0.50 A 1
C C29 0.4417(6) 0.4146(5) -0.0848(4) 0.0283(14) Uani d PGU 0.50 A 1
H H29 0.4295 0.3796 -0.0285 0.034 Uiso calc PR 0.50 A 1
C C30 0.5104(6) 0.3657(3) -0.1423(5) 0.0322(15) Uani d PGU 0.50 A 1
H H30 0.5451 0.2974 -0.1254 0.039 Uiso calc PR 0.50 A 1
N N7' 0.1582(5) 0.6579(5) 0.0664(5) 0.0436(9) Uani d PG 0.50 B 2
C C21' 0.2138(7) 0.7087(4) 0.0021(6) 0.0282(14) Uani d PG 0.50 B 2
H H21' 0.1989 0.7753 -0.0039 0.034 Uiso calc PR 0.50 B 2
C C22' 0.2911(6) 0.6620(5) -0.0534(4) 0.0268(14) Uani d PG 0.50 B 2
H H22' 0.3291 0.6968 -0.0974 0.032 Uiso calc PR 0.50 B 2
C C23' 0.3129(5) 0.5645(5) -0.0447(4) 0.0342(9) Uani d PGD 0.50 B 2
C C24' 0.2574(5) 0.5137(4) 0.0196(4) 0.0374(15) Uani d PG 0.50 B 2
H H24' 0.2723 0.4471 0.0256 0.045 Uiso calc PR 0.50 B 2
C C25' 0.1800(4) 0.5604(4) 0.0751(3) 0.0419(15) Uani d PG 0.50 B 2
H H25' 0.1420 0.5257 0.1191 0.050 Uiso calc PR 0.50 B 2
N N8' 0.5377(5) 0.4119(4) -0.2166(5) 0.0456(8) Uani d PG 0.50 B 2
C C26' 0.5311(4) 0.5056(4) -0.2200(3) 0.0412(15) Uani d PG 0.50 B 2
H H26' 0.5719 0.5382 -0.2634 0.049 Uiso calc PR 0.50 B 2
C C27' 0.4648(4) 0.5514(3) -0.1598(3) 0.0361(13) Uani d PG 0.50 B 2
H H27' 0.4603 0.6154 -0.1621 0.043 Uiso calc PR 0.50 B 2
C C28' 0.4051(5) 0.5037(5) -0.0962(3) 0.0316(9) Uani d PGD 0.50 B 2
C C29' 0.4117(6) 0.4101(5) -0.0928(4) 0.0283(14) Uani d PG 0.50 B 2
H H29' 0.3709 0.3775 -0.0493 0.034 Uiso calc PR 0.50 B 2
C C30' 0.4780(6) 0.3642(3) -0.1530(5) 0.0322(15) Uani d PG 0.50 B 2
H H30' 0.4825 0.3002 -0.1507 0.039 Uiso calc PR 0.50 B 2
N N9 0.6183(5) 0.6645(4) 0.4755(3) 0.0440(18) Uani d PG 0.50 C 1
C C31 0.6864(5) 0.7070(3) 0.4150(4) 0.0492(17) Uani d PGU 0.50 C 1
H H31 0.6903 0.7682 0.4152 0.059 Uiso calc PR 0.50 C 1
C C32 0.7489(4) 0.6601(4) 0.3542(3) 0.0398(14) Uani d PGU 0.50 C 1
H H32 0.7954 0.6892 0.3129 0.048 Uiso calc PR 0.50 C 1
C C33 0.7432(5) 0.5706(4) 0.3540(4) 0.0336(12) Uani d PGDU 0.50 C 1
C C34 0.6751(6) 0.5281(3) 0.4145(5) 0.0395(14) Uani d PGU 0.50 C 1
H H34 0.6712 0.4669 0.4143 0.047 Uiso calc PR 0.50 C 1
C C35 0.6127(5) 0.5750(4) 0.4752(4) 0.0405(16) Uani d PGU 0.50 C 1
H H35 0.5661 0.5459 0.5166 0.049 Uiso calc PR 0.50 C 1
N N10 0.9335(5) 0.4261(4) 0.1649(3) 0.0391(8) Uani d PG 0.50 C 1
C C36 0.8856(5) 0.5262(4) 0.1435(3) 0.0283(14) Uani d PGU 0.50 C 1
H H36 0.8950 0.5626 0.0871 0.034 Uiso calc PR 0.50 C 1
C C37 0.8241(6) 0.5732(3) 0.2045(4) 0.0303(14) Uani d PGU 0.50 C 1
H H37 0.7914 0.6416 0.1898 0.036 Uiso calc PR 0.50 C 1
C C38 0.8105(5) 0.5199(3) 0.2869(4) 0.0314(10) Uani d PGD 0.50 C 1
C C39 0.8583(4) 0.4198(3) 0.3084(2) 0.0367(12) Uani d PGU 0.50 C 1
H H39 0.8490 0.3834 0.3648 0.044 Uiso calc PR 0.50 C 1
C C40 0.9199(4) 0.3729(3) 0.2474(3) 0.0375(12) Uani d PGU 0.50 C 1
H H40 0.9526 0.3044 0.2621 0.045 Uiso calc PR 0.50 C 1
N N9' 0.6010(5) 0.6323(4) 0.4845(3) 0.0440(18) Uani d PG 0.50 D 2
C C31' 0.6291(5) 0.6924(3) 0.4109(4) 0.0492(17) Uani d PG 0.50 D 2
H H31' 0.6067 0.7596 0.4057 0.059 Uiso calc PR 0.50 D 2
C C32' 0.6898(5) 0.6541(4) 0.3448(3) 0.0398(14) Uani d PG 0.50 D 2
H H32' 0.7090 0.6952 0.2945 0.048 Uiso calc PR 0.50 D 2
C C33' 0.7225(6) 0.5558(4) 0.3525(4) 0.0336(12) Uani d PGD 0.50 D 2
C C34' 0.6944(6) 0.4957(3) 0.4261(5) 0.0395(14) Uani d PG 0.50 D 2
H H34' 0.7167 0.4285 0.4313 0.047 Uiso calc PR 0.50 D 2
C C35' 0.6337(6) 0.5340(3) 0.4922(4) 0.0405(16) Uani d PG 0.50 D 2
H H35' 0.6145 0.4929 0.5425 0.049 Uiso calc PR 0.50 D 2
N N10' 0.9211(5) 0.4325(5) 0.1540(3) 0.0391(8) Uani d PG 0.50 D 2
C C36' 0.9193(5) 0.5226(4) 0.1589(3) 0.0283(14) Uani d PG 0.50 D 2
H H36' 0.9624 0.5566 0.1187 0.034 Uiso calc PR 0.50 D 2
C C37' 0.8547(6) 0.5630(3) 0.2227(4) 0.0303(14) Uani d PG 0.50 D 2
H H37' 0.8535 0.6246 0.2260 0.036 Uiso calc PR 0.50 D 2
C C38' 0.7917(5) 0.5134(4) 0.2815(4) 0.0314(10) Uani d PGD 0.50 D 2
C C39' 0.7934(4) 0.4233(3) 0.2767(3) 0.0367(12) Uani d PG 0.50 D 2
H H39' 0.7504 0.3894 0.3169 0.044 Uiso calc PR 0.50 D 2
C C40' 0.8581(4) 0.3829(3) 0.2129(3) 0.0375(12) Uani d PG 0.50 D 2
H H40' 0.8593 0.3213 0.2096 0.045 Uiso calc PR 0.50 D 2
N N11 0.8292(4) 0.6185(4) 0.6505(3) 0.0392(10) Uani d PG 0.50 E 1
C C41 0.9111(4) 0.6576(3) 0.6025(3) 0.0398(12) Uani d PGU 0.50 E 1
H H41 0.9174 0.7158 0.6092 0.048 Uiso calc PR 0.50 E 1
C C42 0.9836(4) 0.6115(3) 0.5446(3) 0.0398(12) Uani d PGU 0.50 E 1
H H42 1.0395 0.6382 0.5118 0.048 Uiso calc PR 0.50 E 1
C C43 0.9743(5) 0.5263(3) 0.5348(3) 0.0299(11) Uani d PG 0.50 . 1
C C44 0.8924(5) 0.4872(3) 0.5828(4) 0.0270(14) Uani d PGU 0.50 E 1
H H44 0.8861 0.4290 0.5761 0.032 Uiso calc PR 0.50 E 1
C C45 0.8199(5) 0.5334(4) 0.6407(3) 0.0289(14) Uani d PGU 0.50 E 1
H H45 0.7640 0.5067 0.6735 0.035 Uiso calc PR 0.50 E 1
N N11' 0.8058(5) 0.6149(4) 0.6454(3) 0.0392(10) Uani d PG 0.50 F 2
C C41' 0.8322(4) 0.6690(3) 0.5672(3) 0.0398(12) Uani d PG 0.50 F 2
H H41' 0.8013 0.7375 0.5535 0.048 Uiso calc PR 0.50 F 2
C C42' 0.9038(4) 0.6229(3) 0.5089(2) 0.0398(12) Uani d PG 0.50 F 2
H H42' 0.9218 0.6599 0.4555 0.048 Uiso calc PR 0.50 F 2
C C43' 0.9490(5) 0.5228(3) 0.5289(3) 0.0299(11) Uani d PG 0.50 . 2
C C44' 0.9227(5) 0.4687(3) 0.6071(4) 0.0270(14) Uani d PG 0.50 F 2
H H44' 0.9536 0.4002 0.6207 0.032 Uiso calc PR 0.50 F 2
C C45' 0.8511(5) 0.5147(4) 0.6653(3) 0.0289(14) Uani d PG 0.50 F 2
H H45' 0.8330 0.4777 0.7188 0.035 Uiso calc PR 0.50 F 2
N N12 -0.1892(2) 0.9088(2) 0.56896(19) 0.0413(7) Uani d . 1 . .
C C46 -0.2279(3) 0.9691(2) 0.4914(2) 0.0421(8) Uani d . 1 . .
H H46 -0.1695 0.9873 0.4538 0.050 Uiso calc R 1 . .
C C47 -0.3472(3) 1.0070(2) 0.4621(2) 0.0392(8) Uani d . 1 . .
H H47 -0.3688 1.0504 0.4064 0.047 Uiso calc R 1 . .
C C48 -0.4356(3) 0.9812(2) 0.51455(19) 0.0306(7) Uani d . 1 . .
C C49 -0.3957(3) 0.9185(2) 0.5956(2) 0.0389(8) Uani d . 1 . .
H H49 -0.4518 0.8986 0.6344 0.047 Uiso calc R 1 . .
C C50 -0.2754(3) 0.8854(2) 0.6193(2) 0.0424(8) Uani d . 1 . .
H H50 -0.2515 0.8431 0.6752 0.051 Uiso calc R 1 . .
N N13 0.3191(3) 0.8864(2) 1.0389(2) 0.0523(8) Uani d . 1 . .
C C51 0.2705(4) 0.9350(3) 0.9600(3) 0.0574(11) Uani d . 1 . .
H H51 0.3237 0.9394 0.9135 0.069 Uiso calc R 1 . .
C C52 0.1478(3) 0.9795(3) 0.9415(2) 0.0518(10) Uani d . 1 . .
H H52 0.1192 1.0120 0.8837 0.062 Uiso calc R 1 . .
C C53 0.0666(3) 0.9762(2) 1.0080(2) 0.0371(8) Uani d . 1 . .
C C54 0.1158(3) 0.9245(2) 1.0897(2) 0.0417(8) Uani d . 1 . .
H H54 0.0647 0.9185 1.1374 0.050 Uiso calc R 1 . .
C C55 0.2396(3) 0.8816(3) 1.1015(2) 0.0479(9) Uani d . 1 . .
H H55 0.2704 0.8462 1.1583 0.057 Uiso calc R 1 . .

loop_
_atom_site_aniso_label
_atom_site_aniso_U_11
_atom_site_aniso_U_22
_atom_site_aniso_U_33
_atom_site_aniso_U_12
_atom_site_aniso_U_13
_atom_site_aniso_U_23
S1 0.0363(5) 0.0501(5) 0.0309(4) -0.0126(4) 0.0032(4) -0.0077(4)
S2 0.0350(5) 0.0713(7) 0.0654(6) -0.0167(5) 0.0108(4) -0.0514(6)
O1 0.0297(13) 0.0553(15) 0.0630(17) -0.0139(11) 0.0150(12) -0.0363(14)
O2 0.0386(14) 0.0649(17) 0.0536(16) -0.0230(13) 0.0166(12) -0.0379(14)
O3 0.0308(13) 0.0503(14) 0.0357(13) -0.0050(11) 0.0080(10) -0.0203(11)
O4 0.0421(14) 0.0454(14) 0.0293(12) -0.0104(11) 0.0074(11) -0.0181(11)
O1w 0.0499(17) 0.119(3) 0.0486(17) 0.0148(16) -0.0045(14) -0.0489(18)
N1 0.0298(15) 0.0382(15) 0.0381(16) -0.0083(12) 0.0068(12) -0.0155(13)
N2 0.0273(15) 0.0398(16) 0.0415(16) -0.0101(13) 0.0082(13) -0.0184(13)
N3 0.0344(15) 0.0342(15) 0.0413(16) -0.0155(12) 0.0108(13) -0.0152(12)
N4 0.0313(15) 0.0362(15) 0.0380(16) -0.0069(12) 0.0050(12) -0.0202(13)
N5 0.0276(15) 0.0537(18) 0.0433(16) -0.0146(14) 0.0090(13) -0.0302(14)
N6 0.0349(15) 0.0376(15) 0.0318(14) -0.0140(12) 0.0082(12) -0.0180(12)
C1 0.049(2) 0.050(2) 0.056(2) -0.0161(18) 0.0219(19) -0.0252(19)
C2 0.0370(19) 0.0362(18) 0.053(2) -0.0072(15) 0.0079(16) -0.0210(16)
C3 0.0333(17) 0.0275(16) 0.0330(17) -0.0116(13) 0.0083(14) -0.0077(13)
C4 0.0281(16) 0.0324(17) 0.0469(19) -0.0127(14) 0.0117(15) -0.0165(15)
C5 0.0312(17) 0.0316(16) 0.0450(19) -0.0164(14) 0.0145(15) -0.0169(15)
C6 0.0297(17) 0.0357(18) 0.054(2) -0.0185(14) 0.0170(15) -0.0222(16)
C7 0.0340(18) 0.0379(18) 0.052(2) -0.0184(15) 0.0189(16) -0.0266(16)
C8 0.0322(18) 0.0412(19) 0.049(2) -0.0210(15) 0.0143(15) -0.0221(16)
C9 0.0296(17) 0.0421(19) 0.050(2) -0.0160(15) 0.0116(15) -0.0213(16)
C10 0.0342(18) 0.0355(18) 0.049(2) -0.0144(15) 0.0177(15) -0.0229(16)
C11 0.044(2) 0.054(2) 0.054(2) -0.0196(18) 0.0175(18) -0.0236(19)
C12 0.0279(17) 0.0398(19) 0.047(2) -0.0040(14) 0.0074(15) -0.0218(16)
C13 0.0311(18) 0.0344(17) 0.0412(18) -0.0124(14) 0.0120(14) -0.0157(15)
C14 0.0295(16) 0.0340(17) 0.0360(17) -0.0129(14) 0.0096(14) -0.0146(14)
C15 0.0322(17) 0.0278(15) 0.0276(16) -0.0114(13) 0.0086(13) -0.0096(13)
C16 0.0280(16) 0.0273(15) 0.0298(16) -0.0087(13) 0.0087(13) -0.0063(13)
C17 0.0347(17) 0.0282(16) 0.0251(16) -0.0073(13) 0.0108(13) -0.0089(13)
C18 0.0398(18) 0.0288(16) 0.0223(15) -0.0128(14) 0.0074(13) -0.0059(13)
C19 0.0321(17) 0.0368(18) 0.0304(17) -0.0095(14) 0.0037(14) -0.0084(14)
C20 0.0332(17) 0.0287(16) 0.0320(17) -0.0060(13) 0.0102(14) -0.0114(13)
N7 0.0465(19) 0.051(2) 0.040(2) -0.0195(16) 0.0131(16) -0.0216(17)
C21 0.029(3) 0.0387(19) 0.031(2) -0.0195(18) -0.007(2) -0.0192(16)
C22 0.029(3) 0.0328(18) 0.0305(19) -0.0228(19) 0.000(2) -0.0115(16)
C23 0.0334(19) 0.0347(18) 0.037(2) -0.0138(15) 0.0092(16) -0.0115(16)
C24 0.038(3) 0.036(2) 0.038(3) -0.012(2) 0.009(2) -0.010(2)
C25 0.039(3) 0.049(2) 0.041(3) -0.020(3) 0.008(2) -0.011(2)
N8 0.0305(17) 0.0496(19) 0.059(2) -0.0095(14) 0.0123(15) -0.0260(17)
C26 0.035(3) 0.050(2) 0.046(3) -0.019(3) 0.014(2) -0.020(2)
C27 0.036(3) 0.035(2) 0.039(3) -0.013(2) 0.009(2) -0.011(2)
C28 0.0282(19) 0.031(2) 0.034(2) -0.0096(16) 0.0049(16) -0.0064(17)
C29 0.022(3) 0.0336(18) 0.0334(19) -0.0144(19) -0.004(2) -0.0079(16)
C30 0.021(4) 0.0358(18) 0.043(3) -0.0053(18) -0.012(2) -0.0167(17)
N7' 0.0465(19) 0.051(2) 0.040(2) -0.0195(16) 0.0131(16) -0.0216(17)
C21' 0.029(3) 0.0387(19) 0.031(2) -0.0195(18) -0.007(2) -0.0192(16)
C22' 0.029(3) 0.0328(18) 0.0305(19) -0.0228(19) 0.000(2) -0.0115(16)
C23' 0.0334(19) 0.0347(18) 0.037(2) -0.0138(15) 0.0092(16) -0.0115(16)
C24' 0.038(3) 0.036(2) 0.038(3) -0.012(2) 0.009(2) -0.010(2)
C25' 0.039(3) 0.049(2) 0.041(3) -0.020(3) 0.008(2) -0.011(2)
N8' 0.0305(17) 0.0496(19) 0.059(2) -0.0095(14) 0.0123(15) -0.0260(17)
C26' 0.035(3) 0.050(2) 0.046(3) -0.019(3) 0.014(2) -0.020(2)
C27' 0.036(3) 0.035(2) 0.039(3) -0.013(2) 0.009(2) -0.011(2)
C28' 0.0282(19) 0.031(2) 0.034(2) -0.0096(16) 0.0049(16) -0.0064(17)
C29' 0.022(3) 0.0336(18) 0.0334(19) -0.0144(19) -0.004(2) -0.0079(16)
C30' 0.021(4) 0.0358(18) 0.043(3) -0.0053(18) -0.012(2) -0.0167(17)
N9 0.040(3) 0.050(5) 0.037(2) -0.005(3) 0.0048(17) -0.017(3)
C31 0.053(4) 0.046(3) 0.040(2) -0.002(3) 0.000(3) -0.017(2)
C32 0.044(4) 0.036(2) 0.034(2) -0.006(2) 0.005(3) -0.0093(18)
C33 0.031(2) 0.034(2) 0.0305(16) -0.0044(16) 0.0036(16) -0.0078(15)
C34 0.038(3) 0.041(3) 0.036(2) -0.008(3) 0.009(2) -0.012(3)
C35 0.035(3) 0.044(4) 0.037(3) -0.006(3) 0.005(2) -0.012(3)
N10 0.0273(17) 0.0492(19) 0.0391(18) -0.0054(14) 0.0060(14) -0.0194(16)
C36 0.014(3) 0.043(2) 0.026(2) -0.006(2) -0.008(2) -0.0083(18)
C37 0.025(3) 0.0354(19) 0.027(3) -0.0045(19) -0.005(2) -0.0084(18)
C38 0.028(2) 0.0308(18) 0.0309(18) -0.0036(16) 0.0038(16) -0.0097(15)
C39 0.038(3) 0.037(2) 0.035(2) -0.012(2) 0.0079(19) -0.0095(18)
C40 0.037(3) 0.036(2) 0.038(3) -0.007(2) 0.002(2) -0.015(2)
N9' 0.040(3) 0.050(5) 0.037(2) -0.005(3) 0.0048(17) -0.017(3)
C31' 0.053(4) 0.046(3) 0.040(2) -0.002(3) 0.000(3) -0.017(2)
C32' 0.044(4) 0.036(2) 0.034(2) -0.006(2) 0.005(3) -0.0093(18)
C33' 0.031(2) 0.034(2) 0.0305(16) -0.0044(16) 0.0036(16) -0.0078(15)
C34' 0.038(3) 0.041(3) 0.036(2) -0.008(3) 0.009(2) -0.012(3)
C35' 0.035(3) 0.044(4) 0.037(3) -0.006(3) 0.005(2) -0.012(3)
N10' 0.0273(17) 0.0492(19) 0.0391(18) -0.0054(14) 0.0060(14) -0.0194(16)
C36' 0.014(3) 0.043(2) 0.026(2) -0.006(2) -0.008(2) -0.0083(18)
C37' 0.025(3) 0.0354(19) 0.027(3) -0.0045(19) -0.005(2) -0.0084(18)
C38' 0.028(2) 0.0308(18) 0.0309(18) -0.0036(16) 0.0038(16) -0.0097(15)
C39' 0.038(3) 0.037(2) 0.035(2) -0.012(2) 0.0079(19) -0.0095(18)
C40' 0.037(3) 0.036(2) 0.038(3) -0.007(2) 0.002(2) -0.015(2)
N11 0.039(2) 0.0432(18) 0.0345(16) -0.0080(16) 0.0083(16) -0.0186(14)
C41 0.048(3) 0.038(2) 0.037(3) -0.012(2) 0.004(2) -0.018(2)
C42 0.042(3) 0.035(2) 0.040(3) -0.011(2) 0.015(2) -0.011(2)
C43 0.034(3) 0.0284(17) 0.0249(17) -0.0060(17) 0.0060(18) -0.0089(14)
C44 0.026(3) 0.031(2) 0.022(3) -0.007(2) -0.002(2) -0.007(2)
C45 0.024(3) 0.040(3) 0.019(3) -0.006(2) -0.005(2) -0.007(2)
N11' 0.039(2) 0.0432(18) 0.0345(16) -0.0080(16) 0.0083(16) -0.0186(14)
C41' 0.048(3) 0.038(2) 0.037(3) -0.012(2) 0.004(2) -0.018(2)
C42' 0.042(3) 0.035(2) 0.040(3) -0.011(2) 0.015(2) -0.011(2)
C43' 0.034(3) 0.0284(17) 0.0249(17) -0.0060(17) 0.0060(18) -0.0089(14)
C44' 0.026(3) 0.031(2) 0.022(3) -0.007(2) -0.002(2) -0.007(2)
C45' 0.024(3) 0.040(3) 0.019(3) -0.006(2) -0.005(2) -0.007(2)
N12 0.0373(16) 0.0340(15) 0.0480(17) -0.0078(13) 0.0078(13) -0.0100(14)
C46 0.040(2) 0.0369(19) 0.046(2) -0.0140(16) 0.0115(16) -0.0058(16)
C47 0.0399(19) 0.0386(19) 0.0350(18) -0.0133(15) 0.0096(15) -0.0046(15)
C48 0.0381(17) 0.0237(15) 0.0291(16) -0.0082(13) 0.0102(14) -0.0101(13)
C49 0.040(2) 0.0306(17) 0.0397(19) -0.0101(15) 0.0097(15) -0.0031(15)
C50 0.045(2) 0.0338(18) 0.0377(19) -0.0054(16) 0.0063(16) -0.0023(15)
N13 0.0445(18) 0.0436(18) 0.058(2) -0.0058(15) -0.0058(16) -0.0050(16)
C51 0.047(2) 0.049(2) 0.059(3) -0.0063(19) 0.009(2) -0.002(2)
C52 0.048(2) 0.048(2) 0.042(2) -0.0030(18) -0.0010(17) -0.0004(17)
C53 0.0438(19) 0.0246(16) 0.0378(18) -0.0048(14) -0.0017(15) -0.0076(14)
C54 0.045(2) 0.0373(19) 0.0386(19) -0.0060(16) 0.0005(16) -0.0135(16)
C55 0.051(2) 0.043(2) 0.042(2) -0.0086(18) -0.0096(18) -0.0064(17)

loop_
_atom_type_symbol
_atom_type_description
_atom_type_scat_dispersion_real
_atom_type_scat_dispersion_imag
_atom_type_scat_source
C C 0.0033 0.0016 'International Tables Vol C Tables 4.2.6.8 and 6.1.1.4'
H H 0.0000 0.0000 'International Tables Vol C Tables 4.2.6.8 and 6.1.1.4'
N N 0.0061 0.0033 'International Tables Vol C Tables 4.2.6.8 and 6.1.1.4'
O O 0.0106 0.0060 'International Tables Vol C Tables 4.2.6.8 and 6.1.1.4'
S S 0.1246 0.1234 'International Tables Vol C Tables 4.2.6.8 and 6.1.1.4'

loop_
_geom_angle_atom_site_label_1
_geom_angle_atom_site_label_2
_geom_angle_atom_site_label_3
_geom_angle_site_symmetry_1
_geom_angle_site_symmetry_3
_geom_angle
_geom_angle_publ_flag
C6 O1 H1O . . 113(3) ?
C8 O2 H2O . . 113(3) ?
C16 O3 H3O . . 106(4) ?
C18 O4 H4O . . 108(3) ?
H1w1 O1w H1w2 . . 114(5) ?
C3 N1 C2 . . 122.8(3) ?
C3 N1 H1N . . 117(2) ?
C2 N1 H1N . . 120(2) ?
C3 N2 N3 . . 121.8(3) ?
C3 N2 H2N . . 115(2) ?
N3 N2 H2N . . 123(2) ?
C4 N3 N2 . . 114.8(3) ?
C13 N4 C12 . . 122.8(3) ?
C13 N4 H4N . . 119(2) ?
C12 N4 H4N . . 118(2) ?
C13 N5 N6 . . 119.8(3) ?
C13 N5 H5N . . 116(2) ?
N6 N5 H5N . . 123(2) ?
C14 N6 N5 . . 116.7(3) ?
C2 C1 H1A . . 109.5 ?
C2 C1 H1B . . 109.5 ?
H1A C1 H1B . . 109.5 ?
C2 C1 H1C . . 109.5 ?
H1A C1 H1C . . 109.5 ?
H1B C1 H1C . . 109.5 ?
N1 C2 C1 . . 113.3(3) ?
N1 C2 H2A . . 108.9 ?
C1 C2 H2A . . 108.9 ?
N1 C2 H2B . . 108.9 ?
C1 C2 H2B . . 108.9 ?
H2A C2 H2B . . 107.7 ?
N1 C3 N2 . . 117.4(3) ?
N1 C3 S1 . . 124.2(2) ?
N2 C3 S1 . . 118.4(2) ?
N3 C4 C5 . . 121.4(3) ?
N3 C4 H4 . . 119.3 ?
C5 C4 H4 . . 119.3 ?
C10 C5 C6 . . 116.9(3) ?
C10 C5 C4 . . 122.2(3) ?
C6 C5 C4 . . 120.9(3) ?
O1 C6 C7 . . 121.0(3) ?
O1 C6 C5 . . 118.1(3) ?
C7 C6 C5 . . 120.9(3) ?
C8 C7 C6 . . 120.3(3) ?
C8 C7 H7 . . 119.9 ?
C6 C7 H7 . . 119.9 ?
O2 C8 C7 . . 122.4(3) ?
O2 C8 C9 . . 117.3(3) ?
C7 C8 C9 . . 120.3(3) ?
C10 C9 C8 . . 118.7(3) ?
C10 C9 H9 . . 120.6 ?
C8 C9 H9 . . 120.6 ?
C9 C10 C5 . . 122.9(3) ?
C9 C10 H10 . . 118.6 ?
C5 C10 H10 . . 118.6 ?
C12 C11 H11A . . 109.5 ?
C12 C11 H11B . . 109.5 ?
H11A C11 H11B . . 109.5 ?
C12 C11 H11C . . 109.5 ?
H11A C11 H11C . . 109.5 ?
H11B C11 H11C . . 109.5 ?
N4 C12 C11 . . 112.5(3) ?
N4 C12 H12A . . 109.1 ?
C11 C12 H12A . . 109.1 ?
N4 C12 H12B . . 109.1 ?
C11 C12 H12B . . 109.1 ?
H12A C12 H12B . . 107.8 ?
N4 C13 N5 . . 115.5(3) ?
N4 C13 S2 . . 124.9(2) ?
N5 C13 S2 . . 119.5(2) ?
N6 C14 C15 . . 120.0(3) ?
N6 C14 H14 . . 120.0 ?
C15 C14 H14 . . 120.0 ?
C20 C15 C16 . . 118.2(3) ?
C20 C15 C14 . . 121.8(3) ?
C16 C15 C14 . . 120.1(3) ?
O3 C16 C17 . . 122.0(3) ?
O3 C16 C15 . . 117.9(3) ?
C17 C16 C15 . . 120.1(3) ?
C16 C17 C18 . . 120.5(3) ?
C16 C17 H17 . . 119.8 ?
C18 C17 H17 . . 119.8 ?
O4 C18 C17 . . 121.7(3) ?
O4 C18 C19 . . 118.1(3) ?
C17 C18 C19 . . 120.2(3) ?
C20 C19 C18 . . 119.0(3) ?
C20 C19 H19 . . 120.5 ?
C18 C19 H19 . . 120.5 ?
C19 C20 C15 . . 122.1(3) ?
C19 C20 H20 . . 118.9 ?
C15 C20 H20 . . 118.9 ?
C21 N7 C25 . . 120.0 ?
N7 C21 C22 . . 120.0 ?
N7 C21 H21 . . 120.0 ?
C22 C21 H21 . . 120.0 ?
C21 C22 C23 . . 120.0 ?
C21 C22 H22 . . 120.0 ?
C23 C22 H22 . . 120.0 ?
C24 C23 C22 . . 120.0 ?
C24 C23 C28 . . 126.3(5) ?
C22 C23 C28 . . 112.9(5) ?
C25 C24 C23 . . 120.0 ?
C25 C24 H24 . . 120.0 ?
C23 C24 H24 . . 120.0 ?
C24 C25 N7 . . 120.0 ?
C24 C25 H25 . . 120.0 ?
N7 C25 H25 . . 120.0 ?
C26 N8 C30 . . 120.0 ?
C27 C26 N8 . . 120.0 ?
C27 C26 H26 . . 120.0 ?
N8 C26 H26 . . 120.0 ?
C26 C27 C28 . . 120.0 ?
C26 C27 H27 . . 120.0 ?
C28 C27 H27 . . 120.0 ?
C29 C28 C27 . . 120.0 ?
C29 C28 C23 . . 112.9(5) ?
C27 C28 C23 . . 126.9(5) ?
C28 C29 C30 . . 120.0 ?
C28 C29 H29 . . 120.0 ?
C30 C29 H29 . . 120.0 ?
C29 C30 N8 . . 120.0 ?
C29 C30 H30 . . 120.0 ?
N8 C30 H30 . . 120.0 ?
C21' N7' C25' . . 120.0 ?
C22' C21' N7' . . 120.0 ?
C22' C21' H21' . . 120.0 ?
N7' C21' H21' . . 120.0 ?
C21' C22' C23' . . 120.0 ?
C21' C22' H22' . . 120.0 ?
C23' C22' H22' . . 120.0 ?
C24' C23' C22' . . 120.0 ?
C24' C23' C28' . . 115.3(5) ?
C22' C23' C28' . . 124.5(5) ?
C23' C24' C25' . . 120.0 ?
C23' C24' H24' . . 120.0 ?
C25' C24' H24' . . 120.0 ?
C24' C25' N7' . . 120.0 ?
C24' C25' H25' . . 120.0 ?
N7' C25' H25' . . 120.0 ?
C26' N8' C30' . . 120.0 ?
C27' C26' N8' . . 120.0 ?
C27' C26' H26' . . 120.0 ?
N8' C26' H26' . . 120.0 ?
C26' C27' C28' . . 120.0 ?
C26' C27' H27' . . 120.0 ?
C28' C27' H27' . . 120.0 ?
C29' C28' C27' . . 120.0 ?
C29' C28' C23' . . 121.6(5) ?
C27' C28' C23' . . 117.1(5) ?
C28' C29' C30' . . 120.0 ?
C28' C29' H29' . . 120.0 ?
C30' C29' H29' . . 120.0 ?
C29' C30' N8' . . 120.0 ?
C29' C30' H30' . . 120.0 ?
N8' C30' H30' . . 120.0 ?
C31 N9 C35 . . 120.0 ?
C32 C31 N9 . . 120.0 ?
C32 C31 H31 . . 120.0 ?
N9 C31 H31 . . 120.0 ?
C31 C32 C33 . . 120.0 ?
C31 C32 H32 . . 120.0 ?
C33 C32 H32 . . 120.0 ?
C32 C33 C34 . . 120.0 ?
C32 C33 C38 . . 119.9(4) ?
C34 C33 C38 . . 120.1(4) ?
C33 C34 C35 . . 120.0 ?
C33 C34 H34 . . 120.0 ?
C35 C34 H34 . . 120.0 ?
C34 C35 N9 . . 120.0 ?
C34 C35 H35 . . 120.0 ?
N9 C35 H35 . . 120.0 ?
C36 N10 C40 . . 120.0 ?
N10 C36 C37 . . 120.0 ?
N10 C36 H36 . . 120.0 ?
C37 C36 H36 . . 120.0 ?
C36 C37 C38 . . 120.0 ?
C36 C37 H37 . . 120.0 ?
C38 C37 H37 . . 120.0 ?
C39 C38 C37 . . 120.0 ?
C39 C38 C33 . . 119.7(4) ?
C37 C38 C33 . . 120.3(4) ?
C38 C39 C40 . . 120.0 ?
C38 C39 H39 . . 120.0 ?
C40 C39 H39 . . 120.0 ?
C39 C40 N10 . . 120.0 ?
C39 C40 H40 . . 120.0 ?
N10 C40 H40 . . 120.0 ?
C31' N9' C35' . . 120.0 ?
C32' C31' N9' . . 120.0 ?
C32' C31' H31' . . 120.0 ?
N9' C31' H31' . . 120.0 ?
C31' C32' C33' . . 120.0 ?
C31' C32' H32' . . 120.0 ?
C33' C32' H32' . . 120.0 ?
C32' C33' C34' . . 120.0 ?
C32' C33' C38' . . 120.1(4) ?
C34' C33' C38' . . 119.9(4) ?
C35' C34' C33' . . 120.0 ?
C35' C34' H34' . . 120.0 ?
C33' C34' H34' . . 120.0 ?
C34' C35' N9' . . 120.0 ?
C34' C35' H35' . . 120.0 ?
N9' C35' H35' . . 120.0 ?
C36' N10' C40' . . 120.0 ?
N10' C36' C37' . . 120.0 ?
N10' C36' H36' . . 120.0 ?
C37' C36' H36' . . 120.0 ?
C38' C37' C36' . . 120.0 ?
C38' C37' H37' . . 120.0 ?
C36' C37' H37' . . 120.0 ?
C37' C38' C39' . . 120.0 ?
C37' C38' C33' . . 120.6(4) ?
C39' C38' C33' . . 119.4(4) ?
C40' C39' C38' . . 120.0 ?
C40' C39' H39' . . 120.0 ?
C38' C39' H39' . . 120.0 ?
C39' C40' N10' . . 120.0 ?
C39' C40' H40' . . 120.0 ?
N10' C40' H40' . . 120.0 ?
C41 N11 C45 . . 120.0 ?
N11 C41 C42 . . 120.0 ?
N11 C41 H41 . . 120.0 ?
C42 C41 H41 . . 120.0 ?
C41 C42 C43 . . 120.0 ?
C41 C42 H42 . . 120.0 ?
C43 C42 H42 . . 120.0 ?
C44 C43 C42 . . 120.0 ?
C44 C43 C43 . 2_766 109.9(7) ?
C42 C43 C43 . 2_766 129.1(7) ?
C45 C44 C43 . . 120.0 ?
C45 C44 H44 . . 120.0 ?
C43 C44 H44 . . 120.0 ?
C44 C45 N11 . . 120.0 ?
C44 C45 H45 . . 120.0 ?
N11 C45 H45 . . 120.0 ?
C41' N11' C45' . . 120.0 ?
C42' C41' N11' . . 120.0 ?
C42' C41' H41' . . 120.0 ?
N11' C41' H41' . . 120.0 ?
C41' C42' C43' . . 120.0 ?
C41' C42' H42' . . 120.0 ?
C43' C42' H42' . . 120.0 ?
C42' C43' C44' . . 120.0 ?
C42' C43' C43' . 2_766 116.6(6) ?
C44' C43' C43' . 2_766 122.0(6) ?
C43' C44' C45' . . 120.0 ?
C43' C44' H44' . . 120.0 ?
C45' C44' H44' . . 120.0 ?
C44' C45' N11' . . 120.0 ?
C44' C45' H45' . . 120.0 ?
N11' C45' H45' . . 120.0 ?
C46 N12 C50 . . 115.3(3) ?
N12 C46 C47 . . 124.4(3) ?
N12 C46 H46 . . 117.8 ?
C47 C46 H46 . . 117.8 ?
C46 C47 C48 . . 119.7(3) ?
C46 C47 H47 . . 120.1 ?
C48 C47 H47 . . 120.1 ?
C49 C48 C47 . . 116.0(3) ?
C49 C48 C48 . 2_476 122.3(3) ?
C47 C48 C48 . 2_476 121.7(3) ?
C50 C49 C48 . . 120.0(3) ?
C50 C49 H49 . . 120.0 ?
C48 C49 H49 . . 120.0 ?
N12 C50 C49 . . 124.5(3) ?
N12 C50 H50 . . 117.7 ?
C49 C50 H50 . . 117.7 ?
C51 N13 C55 . . 115.0(3) ?
N13 C51 C52 . . 124.5(4) ?
N13 C51 H51 . . 117.7 ?
C52 C51 H51 . . 117.7 ?
C51 C52 C53 . . 119.7(3) ?
C51 C52 H52 . . 120.2 ?
C53 C52 H52 . . 120.2 ?
C54 C53 C52 . . 116.3(3) ?
C54 C53 C53 . 2_577 121.7(4) ?
C52 C53 C53 . 2_577 122.0(4) ?
C55 C54 C53 . . 119.7(3) ?
C55 C54 H54 . . 120.2 ?
C53 C54 H54 . . 120.2 ?
N13 C55 C54 . . 124.8(3) ?
N13 C55 H55 . . 117.6 ?
C54 C55 H55 . . 117.6 ?

loop_
_geom_bond_atom_site_label_1
_geom_bond_atom_site_label_2
_geom_bond_site_symmetry_2
_geom_bond_distance
_geom_bond_publ_flag
S1 C3 . 1.686(3) ?
S2 C13 . 1.667(3) ?
O1 C6 . 1.363(4) ?
O1 H1O . 0.84(4) ?
O2 C8 . 1.370(4) ?
O2 H2O . 0.84(4) ?
O3 C16 . 1.361(4) ?
O3 H3O . 0.84(4) ?
O4 C18 . 1.357(4) ?
O4 H4O . 0.84(4) ?
O1w H1w1 . 0.84(3) ?
O1w H1w2 . 0.84(3) ?
N1 C3 . 1.331(4) ?
N1 C2 . 1.461(4) ?
N1 H1N . 0.88(3) ?
N2 C3 . 1.357(4) ?
N2 N3 . 1.374(4) ?
N2 H2N . 0.88(3) ?
N3 C4 . 1.288(4) ?
N4 C13 . 1.327(4) ?
N4 C12 . 1.458(4) ?
N4 H4N . 0.88(3) ?
N5 C13 . 1.369(4) ?
N5 N6 . 1.370(4) ?
N5 H5N . 0.88(3) ?
N6 C14 . 1.280(4) ?
C1 C2 . 1.510(5) ?
C1 H1A . 0.98 ?
C1 H1B . 0.98 ?
C1 H1C . 0.98 ?
C2 H2A . 0.99 ?
C2 H2B . 0.99 ?
C4 C5 . 1.454(5) ?
C4 H4 . 0.95 ?
C5 C10 . 1.398(5) ?
C5 C6 . 1.405(4) ?
C6 C7 . 1.388(5) ?
C7 C8 . 1.379(4) ?
C7 H7 . 0.95 ?
C8 C9 . 1.396(4) ?
C9 C10 . 1.375(5) ?
C9 H9 . 0.95 ?
C10 H10 . 0.95 ?
C11 C12 . 1.521(5) ?
C11 H11A . 0.98 ?
C11 H11B . 0.98 ?
C11 H11C . 0.98 ?
C12 H12A . 0.99 ?
C12 H12B . 0.99 ?
C14 C15 . 1.455(4) ?
C14 H14 . 0.95 ?
C15 C20 . 1.393(4) ?
C15 C16 . 1.405(4) ?
C16 C17 . 1.385(4) ?
C17 C18 . 1.385(4) ?
C17 H17 . 0.95 ?
C18 C19 . 1.395(4) ?
C19 C20 . 1.376(4) ?
C19 H19 . 0.95 ?
C20 H20 . 0.95 ?
N7 C21 . 1.39 ?
N7 C25 . 1.39 ?
C21 C22 . 1.39 ?
C21 H21 . 0.95 ?
C22 C23 . 1.39 ?
C22 H22 . 0.95 ?
C23 C24 . 1.39 ?
C23 C28 . 1.565(6) ?
C24 C25 . 1.39 ?
C24 H24 . 0.95 ?
C25 H25 . 0.95 ?
N8 C26 . 1.39 ?
N8 C30 . 1.39 ?
C26 C27 . 1.39 ?
C26 H26 . 0.95 ?
C27 C28 . 1.39 ?
C27 H27 . 0.95 ?
C28 C29 . 1.39 ?
C29 C30 . 1.39 ?
C29 H29 . 0.95 ?
C30 H30 . 0.95 ?
N7' C21' . 1.39 ?
N7' C25' . 1.39 ?
C21' C22' . 1.39 ?
C21' H21' . 0.95 ?
C22' C23' . 1.39 ?
C22' H22' . 0.95 ?
C23' C24' . 1.39 ?
C23' C28' . 1.530(6) ?
C24' C25' . 1.39 ?
C24' H24' . 0.95 ?
C25' H25' . 0.95 ?
N8' C26' . 1.39 ?
N8' C30' . 1.39 ?
C26' C27' . 1.39 ?
C26' H26' . 0.95 ?
C27' C28' . 1.39 ?
C27' H27' . 0.95 ?
C28' C29' . 1.39 ?
C29' C30' . 1.39 ?
C29' H29' . 0.95 ?
C30' H30' . 0.95 ?
N9 C31 . 1.39 ?
N9 C35 . 1.39 ?
C31 C32 . 1.39 ?
C31 H31 . 0.95 ?
C32 C33 . 1.39 ?
C32 H32 . 0.95 ?
C33 C34 . 1.39 ?
C33 C38 . 1.520(5) ?
C34 C35 . 1.39 ?
C34 H34 . 0.95 ?
C35 H35 . 0.95 ?
N10 C36 . 1.39 ?
N10 C40 . 1.39 ?
C36 C37 . 1.39 ?
C36 H36 . 0.95 ?
C37 C38 . 1.39 ?
C37 H37 . 0.95 ?
C38 C39 . 1.39 ?
C39 C40 . 1.39 ?
C39 H39 . 0.95 ?
C40 H40 . 0.95 ?
N9' C31' . 1.39 ?
N9' C35' . 1.39 ?
C31' C32' . 1.39 ?
C31' H31' . 0.95 ?
C32' C33' . 1.39 ?
C32' H32' . 0.95 ?
C33' C34' . 1.39 ?
C33' C38' . 1.517(5) ?
C34' C35' . 1.39 ?
C34' H34' . 0.95 ?
C35' H35' . 0.95 ?
N10' C36' . 1.39 ?
N10' C40' . 1.39 ?
C36' C37' . 1.39 ?
C36' H36' . 0.95 ?
C37' C38' . 1.39 ?
C37' H37' . 0.95 ?
C38' C39' . 1.39 ?
C39' C40' . 1.39 ?
C39' H39' . 0.95 ?
C40' H40' . 0.95 ?
N11 C41 . 1.39 ?
N11 C45 . 1.39 ?
C41 C42 . 1.39 ?
C41 H41 . 0.95 ?
C42 C43 . 1.39 ?
C42 H42 . 0.95 ?
C43 C44 . 1.39 ?
C43 C43 2_766 1.525(8) ?
C44 C45 . 1.39 ?
C44 H44 . 0.95 ?
C45 H45 . 0.95 ?
N11' C41' . 1.39 ?
N11' C45' . 1.39 ?
C41' C42' . 1.39 ?
C41' H41' . 0.95 ?
C42' C43' . 1.39 ?
C42' H42' . 0.95 ?
C43' C44' . 1.39 ?
C43' C43' 2_766 1.558(8) ?
C44' C45' . 1.39 ?
C44' H44' . 0.95 ?
C45' H45' . 0.95 ?
N12 C46 . 1.336(4) ?
N12 C50 . 1.343(4) ?
C46 C47 . 1.384(5) ?
C46 H46 . 0.95 ?
C47 C48 . 1.394(4) ?
C47 H47 . 0.95 ?
C48 C49 . 1.392(4) ?
C48 C48 2_476 1.484(6) ?
C49 C50 . 1.373(5) ?
C49 H49 . 0.95 ?
C50 H50 . 0.95 ?
N13 C51 . 1.335(5) ?
N13 C55 . 1.337(5) ?
C51 C52 . 1.384(5) ?
C51 H51 . 0.95 ?
C52 C53 . 1.392(5) ?
C52 H52 . 0.95 ?
C53 C54 . 1.383(5) ?
C53 C53 2_577 1.494(7) ?
C54 C55 . 1.381(5) ?
C54 H54 . 0.95 ?
C55 H55 . 0.95 ?

loop_
_geom_hbond_atom_site_label_D
_geom_hbond_atom_site_label_H
_geom_hbond_atom_site_label_A
_geom_hbond_site_symmetry_A
_geom_hbond_distance_DH
_geom_hbond_distance_HA
_geom_hbond_distance_DA
_geom_hbond_angle_DHA
_geom_hbond_publ_flag
O1 H1o N8 2_665 0.84(4) 1.920(10) 2.755(5) 171(5) y
O1 H1o N8' 2_665 0.84(4) 1.970(10) 2.798(5) 171(5) y
O2 H2o N7 . 0.84(4) 1.930(10) 2.768(5) 172(4) y
O2 H2o N7' . 0.84(4) 1.930(10) 2.766(5) 178(4) y
O3 H3o N10 2_766 0.84(4) 1.910(10) 2.751(5) 178(5) y
O3 H3o N10' 2_766 0.84(4) 1.900(10) 2.736(5) 172(5) y
O4 H4o N11 . 0.84(4) 1.900(10) 2.735(4) 174(4) y
O1w H1w1 O4 . 0.84(3) 2.04(2) 2.843(4) 160(5) y
O1w H1w2 N9 . 0.84(3) 1.940(10) 2.782(5) 175(7) y
O1w H1w2 N9' . 0.84(3) 1.91(3) 2.722(5) 160(7) y
N1 H1n N12 . 0.88(3) 2.31(3) 3.024(4) 138(3) n
N2 H2n O1w . 0.88(3) 1.880(10) 2.757(4) 175(4) y
N4 H4n N13 . 0.88(3) 2.56(2) 3.315(4) 144(3) n
N5 H5n O2 1_656 0.880(10) 2.51(2) 3.325(4) 155(3) n

loop_
_geom_torsion_atom_site_label_1
_geom_torsion_atom_site_label_2
_geom_torsion_atom_site_label_3
_geom_torsion_atom_site_label_4
_geom_torsion_site_symmetry_1
_geom_torsion_site_symmetry_2
_geom_torsion_site_symmetry_3
_geom_torsion_site_symmetry_4
_geom_torsion
_geom_torsion_publ_flag
C3 N2 N3 C4 . . . . 173.4(3) ?
C13 N5 N6 C14 . . . . 172.5(3) ?
C3 N1 C2 C1 . . . . -86.2(4) ?
C2 N1 C3 N2 . . . . -176.4(3) ?
C2 N1 C3 S1 . . . . 2.2(4) ?
N3 N2 C3 N1 . . . . 3.3(4) ?
N3 N2 C3 S1 . . . . -175.4(2) ?
N2 N3 C4 C5 . . . . 180.0(3) ?
N3 C4 C5 C10 . . . . 5.7(5) ?
N3 C4 C5 C6 . . . . -175.8(3) ?
C10 C5 C6 O1 . . . . -179.5(3) ?
C4 C5 C6 O1 . . . . 1.9(4) ?
C10 C5 C6 C7 . . . . -0.4(5) ?
C4 C5 C6 C7 . . . . -179.0(3) ?
O1 C6 C7 C8 . . . . 178.8(3) ?
C5 C6 C7 C8 . . . . -0.2(5) ?
C6 C7 C8 O2 . . . . -179.6(3) ?
C6 C7 C8 C9 . . . . 0.7(5) ?
O2 C8 C9 C10 . . . . 179.9(3) ?
C7 C8 C9 C10 . . . . -0.4(5) ?
C8 C9 C10 C5 . . . . -0.3(5) ?
C6 C5 C10 C9 . . . . 0.7(5) ?
C4 C5 C10 C9 . . . . 179.3(3) ?
C13 N4 C12 C11 . . . . -80.2(4) ?
C12 N4 C13 N5 . . . . 176.5(3) ?
C12 N4 C13 S2 . . . . -4.5(5) ?
N6 N5 C13 N4 . . . . 7.0(4) ?
N6 N5 C13 S2 . . . . -172.1(2) ?
N5 N6 C14 C15 . . . . -178.4(3) ?
N6 C14 C15 C20 . . . . 9.0(5) ?
N6 C14 C15 C16 . . . . -171.3(3) ?
C20 C15 C16 O3 . . . . -177.7(3) ?
C14 C15 C16 O3 . . . . 2.7(4) ?
C20 C15 C16 C17 . . . . 1.3(4) ?
C14 C15 C16 C17 . . . . -178.4(3) ?
O3 C16 C17 C18 . . . . 177.3(3) ?
C15 C16 C17 C18 . . . . -1.6(4) ?
C16 C17 C18 O4 . . . . -179.0(3) ?
C16 C17 C18 C19 . . . . 1.0(4) ?
O4 C18 C19 C20 . . . . 179.8(3) ?
C17 C18 C19 C20 . . . . -0.2(4) ?
C18 C19 C20 C15 . . . . -0.1(5) ?
C16 C15 C20 C19 . . . . -0.4(4) ?
C14 C15 C20 C19 . . . . 179.2(3) ?
C25 N7 C21 C22 . . . . 0.0 ?
N7 C21 C22 C23 . . . . 0.0 ?
C21 C22 C23 C24 . . . . 0.0 ?
C21 C22 C23 C28 . . . . 170.0(5) ?
C22 C23 C24 C25 . . . . 0.0 ?
C28 C23 C24 C25 . . . . -168.5(6) ?
C23 C24 C25 N7 . . . . 0.0 ?
C21 N7 C25 C24 . . . . 0.0 ?
C30 N8 C26 C27 . . . . 0.0 ?
N8 C26 C27 C28 . . . . 0.0 ?
C26 C27 C28 C29 . . . . 0.0 ?
C26 C27 C28 C23 . . . . 174.9(6) ?
C24 C23 C28 C29 . . . . -4.5(6) ?
C22 C23 C28 C29 . . . . -173.7(3) ?
C24 C23 C28 C27 . . . . -179.7(3) ?
C22 C23 C28 C27 . . . . 11.1(6) ?
C27 C28 C29 C30 . . . . 0.0 ?
C23 C28 C29 C30 . . . . -175.6(5) ?
C28 C29 C30 N8 . . . . 0.0 ?
C26 N8 C30 C29 . . . . 0.0 ?
C25' N7' C21' C22' . . . . 0.0 ?
N7' C21' C22' C23' . . . . 0.0 ?
C21' C22' C23' C24' . . . . 0.0 ?
C21' C22' C23' C28' . . . . -173.9(6) ?
C22' C23' C24' C25' . . . . 0.0 ?
C28' C23' C24' C25' . . . . 174.5(5) ?
C23' C24' C25' N7' . . . . 0.0 ?
C21' N7' C25' C24' . . . . 0.0 ?
C30' N8' C26' C27' . . . . 0.0 ?
N8' C26' C27' C28' . . . . 0.0 ?
C26' C27' C28' C29' . . . . 0.0 ?
C26' C27' C28' C23' . . . . -167.3(5) ?
C24' C23' C28' C29' . . . . 14.4(6) ?
C22' C23' C28' C29' . . . . -171.4(4) ?
C24' C23' C28' C27' . . . . -178.5(3) ?
C22' C23' C28' C27' . . . . -4.4(6) ?
C27' C28' C29' C30' . . . . 0.0 ?
C23' C28' C29' C30' . . . . 166.7(6) ?
C28' C29' C30' N8' . . . . 0.0 ?
C26' N8' C30' C29' . . . . 0.0 ?
C35 N9 C31 C32 . . . . 0.0 ?
N9 C31 C32 C33 . . . . 0.0 ?
C31 C32 C33 C34 . . . . 0.0 ?
C31 C32 C33 C38 . . . . 179.4(6) ?
C32 C33 C34 C35 . . . . 0.0 ?
C38 C33 C34 C35 . . . . -179.4(6) ?
C33 C34 C35 N9 . . . . 0.0 ?
C31 N9 C35 C34 . . . . 0.0 ?
C40 N10 C36 C37 . . . . 0.0 ?
N10 C36 C37 C38 . . . . 0.0 ?
C36 C37 C38 C39 . . . . 0.0 ?
C36 C37 C38 C33 . . . . -179.9(6) ?
C32 C33 C38 C39 . . . . 146.9(4) ?
C34 C33 C38 C39 . . . . -33.7(6) ?
C32 C33 C38 C37 . . . . -33.2(6) ?
C34 C33 C38 C37 . . . . 146.2(3) ?
C37 C38 C39 C40 . . . . 0.0 ?
C33 C38 C39 C40 . . . . 179.9(6) ?
C38 C39 C40 N10 . . . . 0.0 ?
C36 N10 C40 C39 . . . . 0.0 ?
C35' N9' C31' C32' . . . . 0.0 ?
N9' C31' C32' C33' . . . . 0.0 ?
C31' C32' C33' C34' . . . . 0.0 ?
C31' C32' C33' C38' . . . . -178.4(6) ?
C32' C33' C34' C35' . . . . 0.0 ?
C38' C33' C34' C35' . . . . 178.4(6) ?
C33' C34' C35' N9' . . . . 0.0 ?
C31' N9' C35' C34' . . . . 0.0 ?
C40' N10' C36' C37' . . . . 0.0 ?
N10' C36' C37' C38' . . . . 0.0 ?
C36' C37' C38' C39' . . . . 0.0 ?
C36' C37' C38' C33' . . . . 178.9(6) ?
C32' C33' C38' C37' . . . . 19.7(7) ?
C34' C33' C38' C37' . . . . -158.7(3) ?
C32' C33' C38' C39' . . . . -161.4(4) ?
C34' C33' C38' C39' . . . . 20.3(6) ?
C37' C38' C39' C40' . . . . 0.0 ?
C33' C38' C39' C40' . . . . -178.9(6) ?
C38' C39' C40' N10' . . . . 0.0 ?
C36' N10' C40' C39' . . . . 0.0 ?
C45 N11 C41 C42 . . . . 0.0 ?
N11 C41 C42 C43 . . . . 0.0 ?
C41 C42 C43 C44 . . . . 0.0 ?
C41 C42 C43 C43 . . . 2_766 167.5(10) ?
C42 C43 C44 C45 . . . . 0.0 ?
C43 C43 C44 C45 2_766 . . . -169.7(8) ?
C43 C44 C45 N11 . . . . 0.0 ?
C41 N11 C45 C44 . . . . 0.0 ?
C45' N11' C41' C42' . . . . 0.0 ?
N11' C41' C42' C43' . . . . 0.0 ?
C41' C42' C43' C44' . . . . 0.0 ?
C41' C42' C43' C43' . . . 2_766 -166.4(9) ?
C42' C43' C44' C45' . . . . 0.0 ?
C43' C43' C44' C45' 2_766 . . . 165.6(10) ?
C43' C44' C45' N11' . . . . 0.0 ?
C41' N11' C45' C44' . . . . 0.0 ?
C50 N12 C46 C47 . . . . 0.1(5) ?
N12 C46 C47 C48 . . . . -0.9(5) ?
C46 C47 C48 C49 . . . . 1.0(5) ?
C46 C47 C48 C48 . . . 2_476 -179.2(4) ?
C47 C48 C49 C50 . . . . -0.4(5) ?
C48 C48 C49 C50 2_476 . . . 179.8(4) ?
C46 N12 C50 C49 . . . . 0.5(5) ?
C48 C49 C50 N12 . . . . -0.4(5) ?
C55 N13 C51 C52 . . . . 0.8(6) ?
N13 C51 C52 C53 . . . . 1.1(7) ?
C51 C52 C53 C54 . . . . -2.2(5) ?
C51 C52 C53 C53 . . . 2_577 179.3(4) ?
C52 C53 C54 C55 . . . . 1.4(5) ?
C53 C53 C54 C55 2_577 . . . 179.9(4) ?
C51 N13 C55 C54 . . . . -1.7(6) ?
C53 C54 C55 N13 . . . . 0.5(6) ?
